data_7203356
loop_
_publ_author_name
'Davies, Hywel O.'
'Jones, Anthony C.'
'McKinnell, Elizabeth A.'
'Raftery, James'
'Muryn, Christopher A.'
'Afzaal, Mohammad'
'O'Brien, Paul'

_publ_section_title
;
 Tantalum(v) diethylamide, [Ta(NEt2)5]: a potentially important and
 crystalline precursor for the CVD of oxides containing tantalum
;
_journal_issue 23
_journal_name_full 'Journal of Materials Chemistry'
_journal_page_first 2226
_journal_paper_doi 10.1039/b602986h
_journal_volume 16
_journal_year 2006
_chemical_formula_sum 'C20 H50 N5 Ta'
_chemical_formula_weight 541.60
_chemical_name_systematic
;
?
;
_space_group_IT_number 1
_symmetry_cell_setting triclinic
_symmetry_space_group_name_Hall 'P 1'
_symmetry_space_group_name_H-M 'P 1'
_atom_sites_solution_hydrogens geom
_atom_sites_solution_primary direct
_atom_sites_solution_secondary difmap
_audit_creation_method SHELXL-97
_cell_angle_alpha 115.971(3)
_cell_angle_beta 96.663(3)
_cell_angle_gamma 110.403(2)
_cell_formula_units_Z 1
_cell_length_a 9.1800(16)
_cell_length_b 9.2312(16)
_cell_length_c 9.2851(17)
_cell_measurement_reflns_used input
_cell_measurement_temperature 100(2)
_cell_measurement_theta_max 26.4465
_cell_measurement_theta_min 2.4595
_cell_volume 628.39(19)
_computing_cell_refinement 'Bruker SMART'
_computing_data_collection 'Bruker SMART'
_computing_data_reduction 'Bruker SAINT'
_computing_molecular_graphics 'Bruker SHELXTL'
_computing_publication_material 'Bruker SHELXTL'
_computing_structure_refinement 'SHELXL-97 (Sheldrick, 1997)'
_computing_structure_solution 'SHELXS-97 (Sheldrick, 1990)'
_diffrn_ambient_temperature 100(2)
_diffrn_measured_fraction_theta_full 0.904
_diffrn_measured_fraction_theta_max 0.904
_diffrn_measurement_device_type 'CCD area detector'
_diffrn_measurement_method 'phi and omega scans'
_diffrn_radiation_monochromator graphite
_diffrn_radiation_source 'fine-focus sealed tube'
_diffrn_radiation_type MoK\a
_diffrn_radiation_wavelength 0.71073
_diffrn_reflns_av_R_equivalents 0.0170
_diffrn_reflns_av_sigmaI/netI 0.0394
_diffrn_reflns_limit_h_max 12
_diffrn_reflns_limit_h_min -12
_diffrn_reflns_limit_k_max 12
_diffrn_reflns_limit_k_min -11
_diffrn_reflns_limit_l_max 12
_diffrn_reflns_limit_l_min -12
_diffrn_reflns_number 5374
_diffrn_reflns_theta_full 28.30
_diffrn_reflns_theta_max 28.30
_diffrn_reflns_theta_min 2.50
_exptl_absorpt_coefficient_mu 4.386
_exptl_absorpt_correction_T_max 0.3090
_exptl_absorpt_correction_T_min 0.2729
_exptl_absorpt_correction_type multi-scan
_exptl_absorpt_process_details SADABS
_exptl_crystal_colour white
_exptl_crystal_density_diffrn 1.445
_exptl_crystal_density_meas 0
_exptl_crystal_density_method 'not measured'
_exptl_crystal_description block
_exptl_crystal_F_000 283
_exptl_crystal_size_max 0.40
_exptl_crystal_size_mid 0.35
_exptl_crystal_size_min 0.35
_refine_diff_density_max 1.128
_refine_diff_density_min -0.820
_refine_diff_density_rms 0.122
_refine_ls_abs_structure_details 'Flack H D (1983), Acta Cryst. A39, 876-881'
_refine_ls_abs_structure_Flack 0.479(17)
_refine_ls_extinction_method none
_refine_ls_goodness_of_fit_ref 1.086
_refine_ls_hydrogen_treatment constr
_refine_ls_matrix_type full
_refine_ls_number_parameters 491
_refine_ls_number_reflns 4864
_refine_ls_number_restraints 1147
_refine_ls_restrained_S_all 1.203
_refine_ls_R_factor_all 0.0379
_refine_ls_R_factor_gt 0.0349
_refine_ls_shift/su_max 0.002
_refine_ls_shift/su_mean 0.000
_refine_ls_structure_factor_coef Fsqd
_refine_ls_weighting_details 'calc w=1/[\s^2^(Fo^2^)+(0.0130P)^2^+16.8559P] where P=(Fo^2^+2Fc^2^)/3'
_refine_ls_weighting_scheme calc
_refine_ls_wR_factor_gt 0.0872
_refine_ls_wR_factor_ref 0.0908
_reflns_number_gt 4549
_reflns_number_total 4864
_reflns_threshold_expression >2sigma(I)
_cod_data_source_file b602986h.txt
_cod_data_source_block s2202xa
_cod_depositor_comments
;
The following automatic conversions were performed:
'_symmetry_cell_setting' value 'Triclinic' changed to 'triclinic'
according to '/home/saulius/struct/CIF-dictionaries/cif_core.dic'
dictionary named 'cif_core.dic' version 2.4.1 from 2010-06-29.

Automatic conversion script
Id: cif_fix_enum 1527 2010-12-29 10:47:43Z saulius 
;
_cod_original_sg_symbol_H-M P1
_cod_database_code 7203356

loop_
_symmetry_equiv_pos_as_xyz
'x, y, z'

loop_
_atom_site_label
_atom_site_type_symbol
_atom_site_fract_x
_atom_site_fract_y
_atom_site_fract_z
_atom_site_U_iso_or_equiv
_atom_site_adp_type
_atom_site_occupancy
_atom_site_symmetry_multiplicity
_atom_site_calc_flag
_atom_site_refinement_flags
_atom_site_disorder_assembly
_atom_site_disorder_group
Ta1 Ta 0.11480(7) 0.45765(8) 0.82103(5) 0.0146(4) Uani 0.463(6) 1 d PD A 1
N1 N -0.0397(18) 0.535(2) 0.7207(18) 0.0174(14) Uani 0.463(6) 1 d PDU A 1
C1 C -0.174(2) 0.534(2) 0.777(2) 0.0177(14) Uani 0.463(6) 1 d PDU A 1
H1A H -0.1974 0.4562 0.8258 0.021 Uiso 0.463(6) 1 calc PR A 1
H1B H -0.2710 0.4803 0.6778 0.021 Uiso 0.463(6) 1 calc PR A 1
C2 C -0.153(2) 0.723(2) 0.910(2) 0.0177(19) Uani 0.463(6) 1 d PDU A 1
H2A H -0.1308 0.7369 1.0226 0.027 Uiso 0.463(6) 1 calc PR A 1
H2B H -0.2535 0.7338 0.8826 0.027 Uiso 0.463(6) 1 calc PR A 1
H2C H -0.0608 0.8170 0.9096 0.027 Uiso 0.463(6) 1 calc PR A 1
C3 C -0.0343(17) 0.607(3) 0.596(2) 0.0177(14) Uani 0.463(6) 1 d PDU A 1
H3A H 0.0127 0.7397 0.6601 0.021 Uiso 0.463(6) 1 calc PR A 1
H3B H 0.0366 0.5726 0.5282 0.021 Uiso 0.463(6) 1 calc PR A 1
C4 C -0.2084(19) 0.526(2) 0.477(2) 0.0194(15) Uani 0.463(6) 1 d PDU A 1
H4A H -0.2020 0.5496 0.3842 0.029 Uiso 0.463(6) 1 calc PR A 1
H4B H -0.2711 0.5816 0.5404 0.029 Uiso 0.463(6) 1 calc PR A 1
H4C H -0.2629 0.3958 0.4311 0.029 Uiso 0.463(6) 1 calc PR A 1
N2 N 0.2778(17) 0.364(2) 0.8749(16) 0.0152(12) Uani 0.463(6) 1 d PDU A 1
C5 C 0.4440(16) 0.466(2) 0.9904(15) 0.0161(12) Uani 0.463(6) 1 d PDU A 1
H5A H 0.4785 0.5969 1.0407 0.019 Uiso 0.463(6) 1 calc PR A 1
H5B H 0.5203 0.4351 0.9299 0.019 Uiso 0.463(6) 1 calc PR A 1
C6 C 0.446(2) 0.416(2) 1.1355(17) 0.0173(15) Uani 0.463(6) 1 d PDU A 1
H6A H 0.5555 0.4327 1.1821 0.026 Uiso 0.463(6) 1 calc PR A 1
H6B H 0.3665 0.2896 1.0872 0.026 Uiso 0.463(6) 1 calc PR A 1
H6C H 0.4155 0.4938 1.2256 0.026 Uiso 0.463(6) 1 calc PR A 1
C7 C 0.2542(18) 0.1746(19) 0.7510(17) 0.0157(13) Uani 0.463(6) 1 d PDU A 1
H7A H 0.2244 0.1016 0.8050 0.019 Uiso 0.463(6) 1 calc PR A 1
H7B H 0.1590 0.1203 0.6506 0.019 Uiso 0.463(6) 1 calc PR A 1
C8 C 0.393(2) 0.155(2) 0.691(2) 0.0155(16) Uani 0.463(6) 1 d PDU A 1
H8A H 0.3530 0.0363 0.5893 0.023 Uiso 0.463(6) 1 calc PR A 1
H8B H 0.4752 0.1690 0.7793 0.023 Uiso 0.463(6) 1 calc PR A 1
H8C H 0.4437 0.2487 0.6631 0.023 Uiso 0.463(6) 1 calc PR A 1
N3 N 0.007(2) 0.2422(16) 0.6027(16) 0.0239(14) Uani 0.463(6) 1 d PDU A 1
C9 C -0.053(2) 0.066(2) 0.586(2) 0.0241(14) Uani 0.463(6) 1 d PDU A 1
H9A H -0.0248 0.0814 0.6993 0.029 Uiso 0.463(6) 1 calc PR A 1
H9B H 0.0026 -0.0002 0.5189 0.029 Uiso 0.463(6) 1 calc PR A 1
C10 C -0.2397(19) -0.044(2) 0.499(2) 0.0242(18) Uani 0.463(6) 1 d PDU A 1
H10A H -0.2738 -0.1656 0.4815 0.036 Uiso 0.463(6) 1 calc PR A 1
H10B H -0.2687 -0.0529 0.3898 0.036 Uiso 0.463(6) 1 calc PR A 1
H10C H -0.2954 0.0149 0.5709 0.036 Uiso 0.463(6) 1 calc PR A 1
C11 C 0.005(3) 0.251(3) 0.4482(19) 0.0247(14) Uani 0.463(6) 1 d PDU A 1
H11A H 0.0351 0.3767 0.4768 0.030 Uiso 0.463(6) 1 calc PR A 1
H11B H -0.1082 0.1748 0.3674 0.030 Uiso 0.463(6) 1 calc PR A 1
C12 C 0.124(2) 0.188(2) 0.3621(19) 0.0265(17) Uani 0.463(6) 1 d PDU A 1
H12A H 0.1361 0.2213 0.2759 0.040 Uiso 0.463(6) 1 calc PR A 1
H12B H 0.0790 0.0568 0.3088 0.040 Uiso 0.463(6) 1 calc PR A 1
H12C H 0.2307 0.2458 0.4472 0.040 Uiso 0.463(6) 1 calc PR A 1
N4 N 0.309(2) 0.6918(16) 0.8887(16) 0.0182(16) Uani 0.463(6) 1 d PDU A 1
C13 C 0.453(2) 0.800(2) 1.0358(19) 0.0186(16) Uani 0.463(6) 1 d PDU A 1
H13C H 0.5507 0.8434 1.0028 0.022 Uiso 0.463(6) 1 calc PR A 1
H13D H 0.4666 0.7250 1.0814 0.022 Uiso 0.463(6) 1 calc PR A 1
C14 C 0.442(2) 0.960(2) 1.172(2) 0.019(2) Uani 0.463(6) 1 d PDU A 1
H14A H 0.5361 1.0236 1.2735 0.028 Uiso 0.463(6) 1 calc PR A 1
H14B H 0.3403 0.9177 1.1982 0.028 Uiso 0.463(6) 1 calc PR A 1
H14C H 0.4407 1.0415 1.1313 0.028 Uiso 0.463(6) 1 calc PR A 1
C15 C 0.311(2) 0.765(2) 0.7757(19) 0.0186(16) Uani 0.463(6) 1 d PDU A 1
H15C H 0.3551 0.8977 0.8443 0.022 Uiso 0.463(6) 1 calc PR A 1
H15D H 0.1980 0.7154 0.7031 0.022 Uiso 0.463(6) 1 calc PR A 1
C16 C 0.416(2) 0.718(2) 0.666(2) 0.0208(18) Uani 0.463(6) 1 d PDU A 1
H16A H 0.4280 0.7812 0.6029 0.031 Uiso 0.463(6) 1 calc PR A 1
H16B H 0.3641 0.5877 0.5860 0.031 Uiso 0.463(6) 1 calc PR A 1
H16C H 0.5248 0.7547 0.7371 0.031 Uiso 0.463(6) 1 calc PR A 1
N5 N 0.0193(16) 0.4521(19) 1.0305(14) 0.0157(13) Uani 0.463(6) 1 d PDU A 1
C17 C -0.1561(18) 0.3566(19) 0.9841(17) 0.0159(13) Uani 0.463(6) 1 d PDU A 1
H17A H -0.2057 0.3124 0.8635 0.019 Uiso 0.463(6) 1 calc PR A 1
H17B H -0.1977 0.4409 1.0517 0.019 Uiso 0.463(6) 1 calc PR A 1
C18 C -0.2093(17) 0.1985(19) 1.0117(19) 0.0146(15) Uani 0.463(6) 1 d PDU A 1
H18A H -0.3293 0.1352 0.9739 0.022 Uiso 0.463(6) 1 calc PR A 1
H18B H -0.1663 0.2422 1.1321 0.022 Uiso 0.463(6) 1 calc PR A 1
H18C H -0.1667 0.1156 0.9468 0.022 Uiso 0.463(6) 1 calc PR A 1
C19 C 0.116(2) 0.552(2) 1.2080(16) 0.0168(14) Uani 0.463(6) 1 d PDU A 1
H19A H 0.2341 0.6020 1.2181 0.020 Uiso 0.463(6) 1 calc PR A 1
H19B H 0.0956 0.4683 1.2509 0.020 Uiso 0.463(6) 1 calc PR A 1
C20 C 0.079(2) 0.706(2) 1.3182(17) 0.0168(16) Uani 0.463(6) 1 d PDU A 1
H20A H 0.1513 0.7710 1.4350 0.025 Uiso 0.463(6) 1 calc PR A 1
H20B H -0.0354 0.6574 1.3148 0.025 Uiso 0.463(6) 1 calc PR A 1
H20C H 0.0980 0.7892 1.2757 0.025 Uiso 0.463(6) 1 calc PR A 1
Ta1A Ta 0.12561(6) 0.44033(7) 0.75369(4) 0.0193(4) Uani 0.537(6) 1 d PD A 2
N1A N -0.0304(14) 0.5252(18) 0.6672(14) 0.0172(14) Uani 0.537(6) 1 d PDU A 2
C1A C -0.1613(18) 0.523(2) 0.7422(18) 0.0174(14) Uani 0.537(6) 1 d PDU A 2
H1A1 H -0.1619 0.4619 0.8069 0.021 Uiso 0.537(6) 1 calc PR A 2
H1A2 H -0.2675 0.4516 0.6502 0.021 Uiso 0.537(6) 1 calc PR A 2
C2A C -0.148(2) 0.707(2) 0.8579(19) 0.0192(17) Uani 0.537(6) 1 d PDU A 2
H2A1 H -0.2410 0.6934 0.9020 0.029 Uiso 0.537(6) 1 calc PR A 2
H2A2 H -0.1497 0.7683 0.7948 0.029 Uiso 0.537(6) 1 calc PR A 2
H2A3 H -0.0453 0.7778 0.9521 0.029 Uiso 0.537(6) 1 calc PR A 2
C3A C -0.0179(15) 0.617(2) 0.5678(17) 0.0174(14) Uani 0.537(6) 1 d PDU A 2
H3A1 H 0.0762 0.6195 0.5249 0.021 Uiso 0.537(6) 1 calc PR A 2
H3A2 H 0.0042 0.7438 0.6436 0.021 Uiso 0.537(6) 1 calc PR A 2
C4A C -0.1708(14) 0.5274(17) 0.4206(15) 0.0163(14) Uani 0.537(6) 1 d PDU A 2
H4A1 H -0.1476 0.5752 0.3458 0.024 Uiso 0.537(6) 1 calc PR A 2
H4A2 H -0.2579 0.5513 0.4627 0.024 Uiso 0.537(6) 1 calc PR A 2
H4A3 H -0.2063 0.3972 0.3578 0.024 Uiso 0.537(6) 1 calc PR A 2
N2A N 0.2903(13) 0.3503(14) 0.8113(12) 0.0152(12) Uani 0.537(6) 1 d PDU A 2
C5A C 0.4499(14) 0.4606(17) 0.9417(13) 0.0153(12) Uani 0.537(6) 1 d PDU A 2
H5A1 H 0.4646 0.5861 1.0035 0.018 Uiso 0.537(6) 1 calc PR A 2
H5A2 H 0.5350 0.4604 0.8852 0.018 Uiso 0.537(6) 1 calc PR A 2
C6A C 0.4817(15) 0.4069(17) 1.0700(14) 0.0153(14) Uani 0.537(6) 1 d PDU A 2
H6A1 H 0.5907 0.4936 1.1534 0.023 Uiso 0.537(6) 1 calc PR A 2
H6A2 H 0.4765 0.2864 1.0125 0.023 Uiso 0.537(6) 1 calc PR A 2
H6A3 H 0.3985 0.4058 1.1274 0.023 Uiso 0.537(6) 1 calc PR A 2
C7A C 0.2599(15) 0.1608(16) 0.7024(14) 0.0154(13) Uani 0.537(6) 1 d PDU A 2
H7A1 H 0.1535 0.0962 0.6119 0.018 Uiso 0.537(6) 1 calc PR A 2
H7A2 H 0.2493 0.1033 0.7715 0.018 Uiso 0.537(6) 1 calc PR A 2
C8A C 0.3889(17) 0.1348(18) 0.6206(17) 0.0171(16) Uani 0.537(6) 1 d PDU A 2
H8A1 H 0.3516 0.0061 0.5421 0.026 Uiso 0.537(6) 1 calc PR A 2
H8A2 H 0.4915 0.1825 0.7080 0.026 Uiso 0.537(6) 1 calc PR A 2
H8A3 H 0.4072 0.1989 0.5587 0.026 Uiso 0.537(6) 1 calc PR A 2
N3A N 0.009(2) 0.2237(14) 0.5657(14) 0.0244(14) Uani 0.537(6) 1 d PDU A 2
C9A C -0.052(2) 0.050(2) 0.5506(17) 0.0243(14) Uani 0.537(6) 1 d PDU A 2
H9A1 H -0.0556 0.0621 0.6613 0.029 Uiso 0.537(6) 1 calc PR A 2
H9A2 H 0.0193 -0.0075 0.5106 0.029 Uiso 0.537(6) 1 calc PR A 2
C10A C -0.222(2) -0.060(2) 0.4247(19) 0.0251(18) Uani 0.537(6) 1 d PDU A 2
H10D H -0.2584 -0.1868 0.3891 0.038 Uiso 0.537(6) 1 calc PR A 2
H10E H -0.2206 -0.0457 0.3261 0.038 Uiso 0.537(6) 1 calc PR A 2
H10F H -0.2972 -0.0180 0.4769 0.038 Uiso 0.537(6) 1 calc PR A 2
C11A C 0.004(2) 0.231(2) 0.4108(16) 0.0251(15) Uani 0.537(6) 1 d PDU A 2
H11C H 0.0488 0.3587 0.4415 0.030 Uiso 0.537(6) 1 calc PR A 2
H11D H -0.1121 0.1698 0.3393 0.030 Uiso 0.537(6) 1 calc PR A 2
C12A C 0.098(2) 0.145(2) 0.3078(16) 0.0282(18) Uani 0.537(6) 1 d PDU A 2
H12D H 0.0628 0.1227 0.1931 0.042 Uiso 0.537(6) 1 calc PR A 2
H12E H 0.0764 0.0313 0.3028 0.042 Uiso 0.537(6) 1 calc PR A 2
H12F H 0.2156 0.2269 0.3609 0.042 Uiso 0.537(6) 1 calc PR A 2
N4A N 0.3070(18) 0.6758(13) 0.8490(13) 0.0184(15) Uani 0.537(6) 1 d PDU A 2
C13A C 0.454(2) 0.7777(18) 0.9956(16) 0.0187(16) Uani 0.537(6) 1 d PDU A 2
H13A H 0.5518 0.7930 0.9584 0.022 Uiso 0.537(6) 1 calc PR A 2
H13B H 0.4492 0.7108 1.0554 0.022 Uiso 0.537(6) 1 calc PR A 2
C14A C 0.466(2) 0.959(2) 1.1135(17) 0.0206(19) Uani 0.537(6) 1 d PDU A 2
H14D H 0.5591 1.0221 1.2162 0.031 Uiso 0.537(6) 1 calc PR A 2
H14E H 0.3646 0.9440 1.1433 0.031 Uiso 0.537(6) 1 calc PR A 2
H14F H 0.4813 1.0299 1.0579 0.031 Uiso 0.537(6) 1 calc PR A 2
C15A C 0.3185(19) 0.7446(19) 0.7321(15) 0.0190(16) Uani 0.537(6) 1 d PDU A 2
H15A H 0.3720 0.8778 0.8013 0.023 Uiso 0.537(6) 1 calc PR A 2
H15B H 0.2054 0.7067 0.6674 0.023 Uiso 0.537(6) 1 calc PR A 2
C16A C 0.4112(18) 0.689(2) 0.6021(17) 0.0221(19) Uani 0.537(6) 1 d PDU A 2
H16D H 0.3478 0.6569 0.4914 0.033 Uiso 0.537(6) 1 calc PR A 2
H16E H 0.4247 0.5844 0.5929 0.033 Uiso 0.537(6) 1 calc PR A 2
H16F H 0.5193 0.7893 0.6406 0.033 Uiso 0.537(6) 1 calc PR A 2
N5A N 0.0296(13) 0.4517(16) 0.9826(12) 0.0157(13) Uani 0.537(6) 1 d PDU A 2
C17A C -0.1487(15) 0.3437(16) 0.9386(14) 0.0162(13) Uani 0.537(6) 1 d PDU A 2
H17C H -0.2025 0.3113 0.8229 0.019 Uiso 0.537(6) 1 calc PR A 2
H17D H -0.1902 0.4213 1.0161 0.019 Uiso 0.537(6) 1 calc PR A 2
C18A C -0.2028(17) 0.1727(18) 0.9448(19) 0.0173(15) Uani 0.537(6) 1 d PDU A 2
H18D H -0.2966 0.0753 0.8442 0.026 Uiso 0.537(6) 1 calc PR A 2
H18E H -0.2346 0.1919 1.0464 0.026 Uiso 0.537(6) 1 calc PR A 2
H18F H -0.1122 0.1400 0.9478 0.026 Uiso 0.537(6) 1 calc PR A 2
C19A C 0.1095(19) 0.550(2) 1.1682(13) 0.0166(13) Uani 0.537(6) 1 d PDU A 2
H19C H 0.2299 0.6002 1.1935 0.020 Uiso 0.537(6) 1 calc PR A 2
H19D H 0.0755 0.4649 1.2092 0.020 Uiso 0.537(6) 1 calc PR A 2
C20A C 0.0650(18) 0.7026(18) 1.2615(16) 0.0196(16) Uani 0.537(6) 1 d PDU A 2
H20D H 0.1427 0.7852 1.3764 0.029 Uiso 0.537(6) 1 calc PR A 2
H20E H -0.0462 0.6527 1.2668 0.029 Uiso 0.537(6) 1 calc PR A 2
H20F H 0.0698 0.7680 1.2015 0.029 Uiso 0.537(6) 1 calc PR A 2

loop_
_atom_site_aniso_label
_atom_site_aniso_U_11
_atom_site_aniso_U_22
_atom_site_aniso_U_33
_atom_site_aniso_U_23
_atom_site_aniso_U_13
_atom_site_aniso_U_12
Ta1 0.0115(6) 0.0112(6) 0.0182(7) 0.0059(4) 0.0003(4) 0.0056(5)
N1 0.018(2) 0.0207(18) 0.025(3) 0.016(2) 0.013(2) 0.0126(16)
C1 0.018(2) 0.0210(19) 0.025(4) 0.015(2) 0.013(2) 0.0128(17)
C2 0.020(2) 0.021(2) 0.024(4) 0.016(3) 0.014(3) 0.013(2)
C3 0.018(2) 0.0209(18) 0.025(3) 0.016(2) 0.012(2) 0.0123(16)
C4 0.019(2) 0.021(2) 0.026(4) 0.015(3) 0.010(2) 0.013(2)
N2 0.0169(19) 0.0144(19) 0.015(3) 0.007(3) 0.005(2) 0.0088(15)
C5 0.0171(19) 0.0150(19) 0.015(3) 0.007(3) 0.005(2) 0.0083(16)
C6 0.019(2) 0.015(2) 0.016(3) 0.007(3) 0.003(2) 0.009(2)
C7 0.0172(19) 0.0146(19) 0.015(3) 0.007(3) 0.005(2) 0.0088(16)
C8 0.018(2) 0.014(2) 0.015(3) 0.007(3) 0.005(2) 0.0094(18)
N3 0.034(2) 0.011(2) 0.010(4) -0.004(2) -0.007(2) 0.0090(19)
C9 0.034(2) 0.011(2) 0.010(4) -0.004(2) -0.007(2) 0.0090(19)
C10 0.033(2) 0.012(2) 0.010(4) -0.004(3) -0.007(3) 0.009(2)
C11 0.034(2) 0.012(2) 0.010(4) -0.004(2) -0.007(3) 0.0086(19)
C12 0.036(2) 0.013(3) 0.010(4) -0.006(3) -0.006(3) 0.008(2)
N4 0.0134(16) 0.015(2) 0.015(4) 0.002(2) -0.001(3) 0.0051(17)
C13 0.0137(16) 0.015(2) 0.015(4) 0.001(2) -0.001(3) 0.0051(17)
C14 0.014(2) 0.016(2) 0.015(4) 0.001(3) 0.000(3) 0.005(2)
C15 0.0140(17) 0.015(2) 0.015(4) 0.001(2) -0.001(3) 0.0050(17)
C16 0.016(2) 0.017(2) 0.015(4) 0.000(3) 0.000(3) 0.004(2)
N5 0.0190(18) 0.0174(17) 0.008(4) 0.005(3) 0.005(2) 0.0071(14)
C17 0.0189(18) 0.0178(17) 0.008(4) 0.005(3) 0.006(2) 0.0072(15)
C18 0.018(2) 0.019(2) 0.006(4) 0.005(3) 0.008(3) 0.0074(19)
C19 0.0199(18) 0.0179(17) 0.008(4) 0.005(3) 0.005(2) 0.0068(15)
C20 0.021(2) 0.017(2) 0.008(4) 0.005(3) 0.004(3) 0.0070(17)
Ta1A 0.0117(5) 0.0113(5) 0.0282(8) 0.0076(4) -0.0008(4) 0.0040(4)
N1A 0.018(2) 0.0208(18) 0.024(3) 0.016(2) 0.013(2) 0.0126(16)
C1A 0.018(2) 0.0208(19) 0.024(3) 0.016(2) 0.013(2) 0.0127(16)
C2A 0.019(2) 0.021(2) 0.025(4) 0.014(3) 0.013(2) 0.0128(19)
C3A 0.018(2) 0.0208(19) 0.024(3) 0.016(2) 0.012(2) 0.0122(16)
C4A 0.017(2) 0.020(2) 0.023(4) 0.017(2) 0.014(2) 0.0111(19)
N2A 0.0168(19) 0.0145(18) 0.015(3) 0.007(2) 0.005(2) 0.0086(15)
C5A 0.0170(19) 0.0147(19) 0.015(3) 0.007(3) 0.005(2) 0.0084(16)
C6A 0.017(2) 0.015(2) 0.015(3) 0.008(3) 0.006(2) 0.0079(19)
C7A 0.0173(19) 0.0144(19) 0.015(3) 0.007(3) 0.005(2) 0.0088(16)
C8A 0.018(2) 0.015(2) 0.016(3) 0.005(3) 0.005(2) 0.0092(19)
N3A 0.034(2) 0.011(2) 0.010(4) -0.004(2) -0.007(2) 0.0088(18)
C9A 0.033(2) 0.011(2) 0.010(4) -0.004(2) -0.007(2) 0.0089(19)
C10A 0.034(2) 0.012(2) 0.011(4) -0.004(3) -0.007(3) 0.009(2)
C11A 0.035(2) 0.012(2) 0.010(4) -0.004(2) -0.007(3) 0.0085(19)
C12A 0.037(3) 0.014(3) 0.010(4) -0.007(3) -0.007(3) 0.009(2)
N4A 0.0136(16) 0.015(2) 0.015(4) 0.001(2) -0.001(3) 0.0053(16)
C13A 0.0137(16) 0.016(2) 0.015(4) 0.001(2) -0.001(3) 0.0050(17)
C14A 0.015(2) 0.016(2) 0.016(4) 0.000(3) -0.002(3) 0.0055(19)
C15A 0.0144(17) 0.016(2) 0.015(4) 0.001(2) -0.001(3) 0.0048(17)
C16A 0.016(2) 0.018(3) 0.014(4) -0.001(3) -0.001(3) 0.003(2)
N5A 0.0189(18) 0.0175(17) 0.008(4) 0.005(3) 0.005(2) 0.0073(15)
C17A 0.0189(18) 0.0179(17) 0.009(4) 0.005(3) 0.005(2) 0.0073(15)
C18A 0.019(2) 0.018(2) 0.010(4) 0.005(3) 0.005(3) 0.0062(17)
C19A 0.0197(18) 0.0178(17) 0.008(4) 0.005(3) 0.005(2) 0.0069(15)
C20A 0.021(2) 0.018(2) 0.011(4) 0.002(3) 0.004(3) 0.0069(17)

loop_
_atom_type_symbol
_atom_type_description
_atom_type_scat_dispersion_real
_atom_type_scat_dispersion_imag
_atom_type_scat_source
C C 0.0033 0.0016 'International Tables Vol C Tables 4.2.6.8 and 6.1.1.4'
H H 0.0000 0.0000 'International Tables Vol C Tables 4.2.6.8 and 6.1.1.4'
N N 0.0061 0.0033 'International Tables Vol C Tables 4.2.6.8 and 6.1.1.4'
Ta Ta -0.7052 6.5227 'International Tables Vol C Tables 4.2.6.8 and 6.1.1.4'

loop_
_geom_angle_atom_site_label_1
_geom_angle_atom_site_label_2
_geom_angle_atom_site_label_3
_geom_angle
_geom_angle_site_symmetry_1
_geom_angle_site_symmetry_3
_geom_angle_publ_flag
N3 Ta1 N4 128.1(6) . . ?
N3 Ta1 N2 89.3(9) . . ?
N4 Ta1 N2 89.1(8) . . ?
N3 Ta1 N1 82.7(9) . . ?
N4 Ta1 N1 89.4(8) . . ?
N2 Ta1 N1 168.5(6) . . ?
N3 Ta1 N5 116.8(6) . . ?
N4 Ta1 N5 115.1(5) . . ?
N2 Ta1 N5 90.8(5) . . ?
N1 Ta1 N5 100.1(5) . . ?
C1 N1 C3 109.0(11) . . ?
C1 N1 Ta1 117.6(10) . . ?
C3 N1 Ta1 133.3(8) . . ?
N1 C1 C2 114.9(13) . . ?
N1 C1 H1A 108.5 . . ?
C2 C1 H1A 108.5 . . ?
N1 C1 H1B 108.5 . . ?
C2 C1 H1B 108.5 . . ?
H1A C1 H1B 107.5 . . ?
C4 C3 N1 109.9(11) . . ?
C4 C3 H3A 109.7 . . ?
N1 C3 H3A 109.7 . . ?
C4 C3 H3B 109.7 . . ?
N1 C3 H3B 109.7 . . ?
H3A C3 H3B 108.2 . . ?
C5 N2 C7 108.1(10) . . ?
C5 N2 Ta1 128.8(10) . . ?
C7 N2 Ta1 120.5(9) . . ?
N2 C5 C6 107.2(11) . . ?
N2 C5 H5A 110.3 . . ?
C6 C5 H5A 110.3 . . ?
N2 C5 H5B 110.3 . . ?
C6 C5 H5B 110.3 . . ?
H5A C5 H5B 108.5 . . ?
C8 C7 N2 118.3(11) . . ?
C8 C7 H7A 107.7 . . ?
N2 C7 H7A 107.7 . . ?
C8 C7 H7B 107.7 . . ?
N2 C7 H7B 107.7 . . ?
H7A C7 H7B 107.1 . . ?
C9 N3 C11 118.0(10) . . ?
C9 N3 Ta1 120.9(10) . . ?
C11 N3 Ta1 120.6(9) . . ?
N3 C9 C10 112.1(12) . . ?
N3 C9 H9A 109.2 . . ?
C10 C9 H9A 109.2 . . ?
N3 C9 H9B 109.2 . . ?
C10 C9 H9B 109.2 . . ?
H9A C9 H9B 107.9 . . ?
N3 C11 C12 112.7(12) . . ?
N3 C11 H11A 109.1 . . ?
C12 C11 H11A 109.1 . . ?
N3 C11 H11B 109.1 . . ?
C12 C11 H11B 109.1 . . ?
H11A C11 H11B 107.8 . . ?
C13 N4 C15 113.1(10) . . ?
C13 N4 Ta1 128.3(10) . . ?
C15 N4 Ta1 118.6(9) . . ?
N4 C13 C14 111.5(11) . . ?
N4 C13 H13C 109.3 . . ?
C14 C13 H13C 109.3 . . ?
N4 C13 H13D 109.3 . . ?
C14 C13 H13D 109.3 . . ?
H13C C13 H13D 108.0 . . ?
N4 C15 C16 111.0(11) . . ?
N4 C15 H15C 109.4 . . ?
C16 C15 H15C 109.4 . . ?
N4 C15 H15D 109.4 . . ?
C16 C15 H15D 109.4 . . ?
H15C C15 H15D 108.0 . . ?
C17 N5 C19 118.7(10) . . ?
C17 N5 Ta1 115.4(7) . . ?
C19 N5 Ta1 125.5(8) . . ?
N5 C17 C18 112.7(11) . . ?
N5 C17 H17A 109.1 . . ?
C18 C17 H17A 109.1 . . ?
N5 C17 H17B 109.1 . . ?
C18 C17 H17B 109.1 . . ?
H17A C17 H17B 107.8 . . ?
N5 C19 C20 113.5(11) . . ?
N5 C19 H19A 108.9 . . ?
C20 C19 H19A 108.9 . . ?
N5 C19 H19B 108.9 . . ?
C20 C19 H19B 108.9 . . ?
H19A C19 H19B 107.7 . . ?
N3A Ta1A N4A 144.6(6) . . ?
N3A Ta1A N2A 89.2(8) . . ?
N4A Ta1A N2A 88.9(7) . . ?
N3A Ta1A N1A 87.4(8) . . ?
N4A Ta1A N1A 90.0(7) . . ?
N2A Ta1A N1A 172.4(4) . . ?
N3A Ta1A N5A 111.0(5) . . ?
N4A Ta1A N5A 104.4(5) . . ?
N2A Ta1A N5A 91.9(4) . . ?
N1A Ta1A N5A 95.7(4) . . ?
C1A N1A C3A 112.8(9) . . ?
C1A N1A Ta1A 113.7(8) . . ?
C3A N1A Ta1A 132.4(7) . . ?
N1A C1A C2A 114.7(10) . . ?
N1A C1A H1A1 108.6 . . ?
C2A C1A H1A1 108.6 . . ?
N1A C1A H1A2 108.6 . . ?
C2A C1A H1A2 108.6 . . ?
H1A1 C1A H1A2 107.6 . . ?
C1A C2A H2A1 109.5 . . ?
C1A C2A H2A2 109.5 . . ?
H2A1 C2A H2A2 109.5 . . ?
C1A C2A H2A3 109.5 . . ?
H2A1 C2A H2A3 109.5 . . ?
H2A2 C2A H2A3 109.5 . . ?
N1A C3A C4A 113.1(10) . . ?
N1A C3A H3A1 109.0 . . ?
C4A C3A H3A1 109.0 . . ?
N1A C3A H3A2 109.0 . . ?
C4A C3A H3A2 109.0 . . ?
H3A1 C3A H3A2 107.8 . . ?
C3A C4A H4A1 109.5 . . ?
C3A C4A H4A2 109.5 . . ?
H4A1 C4A H4A2 109.5 . . ?
C3A C4A H4A3 109.5 . . ?
H4A1 C4A H4A3 109.5 . . ?
H4A2 C4A H4A3 109.5 . . ?
C5A N2A C7A 112.7(9) . . ?
C5A N2A Ta1A 126.5(7) . . ?
C7A N2A Ta1A 120.5(7) . . ?
N2A C5A C6A 117.1(10) . . ?
N2A C5A H5A1 108.0 . . ?
C6A C5A H5A1 108.0 . . ?
N2A C5A H5A2 108.0 . . ?
C6A C5A H5A2 108.0 . . ?
H5A1 C5A H5A2 107.3 . . ?
C5A C6A H6A1 109.5 . . ?
C5A C6A H6A2 109.5 . . ?
H6A1 C6A H6A2 109.5 . . ?
C5A C6A H6A3 109.5 . . ?
H6A1 C6A H6A3 109.5 . . ?
H6A2 C6A H6A3 109.5 . . ?
N2A C7A C8A 116.0(9) . . ?
N2A C7A H7A1 108.3 . . ?
C8A C7A H7A1 108.3 . . ?
N2A C7A H7A2 108.3 . . ?
C8A C7A H7A2 108.3 . . ?
H7A1 C7A H7A2 107.4 . . ?
C7A C8A H8A1 109.5 . . ?
C7A C8A H8A2 109.5 . . ?
H8A1 C8A H8A2 109.5 . . ?
C7A C8A H8A3 109.5 . . ?
H8A1 C8A H8A3 109.5 . . ?
H8A2 C8A H8A3 109.5 . . ?
C9A N3A C11A 118.1(8) . . ?
C9A N3A Ta1A 127.9(9) . . ?
C11A N3A Ta1A 112.9(8) . . ?
N3A C9A C10A 106.4(12) . . ?
N3A C9A H9A1 110.5 . . ?
C10A C9A H9A1 110.5 . . ?
N3A C9A H9A2 110.5 . . ?
C10A C9A H9A2 110.5 . . ?
H9A1 C9A H9A2 108.6 . . ?
C9A C10A H10D 109.5 . . ?
C9A C10A H10E 109.5 . . ?
H10D C10A H10E 109.5 . . ?
C9A C10A H10F 109.5 . . ?
H10D C10A H10F 109.5 . . ?
H10E C10A H10F 109.5 . . ?
N3A C11A C12A 114.6(11) . . ?
N3A C11A H11C 108.6 . . ?
C12A C11A H11C 108.6 . . ?
N3A C11A H11D 108.6 . . ?
C12A C11A H11D 108.6 . . ?
H11C C11A H11D 107.6 . . ?
C11A C12A H12D 109.5 . . ?
C11A C12A H12E 109.5 . . ?
H12D C12A H12E 109.5 . . ?
C11A C12A H12F 109.5 . . ?
H12D C12A H12F 109.5 . . ?
H12E C12A H12F 109.5 . . ?
C13A N4A C15A 113.3(9) . . ?
C13A N4A Ta1A 131.5(9) . . ?
C15A N4A Ta1A 113.4(7) . . ?
N4A C13A C14A 110.3(10) . . ?
N4A C13A H13A 109.6 . . ?
C14A C13A H13A 109.6 . . ?
N4A C13A H13B 109.6 . . ?
C14A C13A H13B 109.6 . . ?
H13A C13A H13B 108.1 . . ?
C13A C14A H14D 109.5 . . ?
C13A C14A H14E 109.5 . . ?
H14D C14A H14E 109.5 . . ?
C13A C14A H14F 109.5 . . ?
H14D C14A H14F 109.5 . . ?
H14E C14A H14F 109.5 . . ?
N4A C15A C16A 118.8(11) . . ?
N4A C15A H15A 107.6 . . ?
C16A C15A H15A 107.6 . . ?
N4A C15A H15B 107.6 . . ?
C16A C15A H15B 107.6 . . ?
H15A C15A H15B 107.0 . . ?
C15A C16A H16D 109.5 . . ?
C15A C16A H16E 109.5 . . ?
H16D C16A H16E 109.5 . . ?
C15A C16A H16F 109.5 . . ?
H16D C16A H16F 109.5 . . ?
H16E C16A H16F 109.5 . . ?
C17A N5A C19A 110.2(8) . . ?
C17A N5A Ta1A 115.9(6) . . ?
C19A N5A Ta1A 133.8(7) . . ?
N5A C17A C18A 117.2(10) . . ?
N5A C17A H17C 108.0 . . ?
C18A C17A H17C 108.0 . . ?
N5A C17A H17D 108.0 . . ?
C18A C17A H17D 108.0 . . ?
H17C C17A H17D 107.3 . . ?
C17A C18A H18D 109.5 . . ?
C17A C18A H18E 109.5 . . ?
H18D C18A H18E 109.5 . . ?
C17A C18A H18F 109.5 . . ?
H18D C18A H18F 109.5 . . ?
H18E C18A H18F 109.5 . . ?
N5A C19A C20A 112.0(10) . . ?
N5A C19A H19C 109.2 . . ?
C20A C19A H19C 109.2 . . ?
N5A C19A H19D 109.2 . . ?
C20A C19A H19D 109.2 . . ?
H19C C19A H19D 107.9 . . ?
C19A C20A H20D 109.5 . . ?
C19A C20A H20E 109.5 . . ?
H20D C20A H20E 109.5 . . ?
C19A C20A H20F 109.5 . . ?
H20D C20A H20F 109.5 . . ?
H20E C20A H20F 109.5 . . ?

loop_
_geom_bond_atom_site_label_1
_geom_bond_atom_site_label_2
_geom_bond_distance
_geom_bond_site_symmetry_2
_geom_bond_publ_flag
Ta1 N3 1.917(9) . ?
Ta1 N4 2.026(10) . ?
Ta1 N2 2.086(11) . ?
Ta1 N1 2.093(10) . ?
Ta1 N5 2.238(9) . ?
N1 C1 1.393(12) . ?
N1 C3 1.563(13) . ?
C1 C2 1.556(14) . ?
C1 H1A 0.9900 . ?
C1 H1B 0.9900 . ?
C2 H2A 0.9800 . ?
C2 H2B 0.9800 . ?
C2 H2C 0.9800 . ?
C3 C4 1.538(14) . ?
C3 H3A 0.9900 . ?
C3 H3B 0.9900 . ?
C4 H4A 0.9800 . ?
C4 H4B 0.9800 . ?
C4 H4C 0.9800 . ?
N2 C5 1.448(13) . ?
N2 C7 1.530(13) . ?
C5 C6 1.607(13) . ?
C5 H5A 0.9900 . ?
C5 H5B 0.9900 . ?
C6 H6A 0.9800 . ?
C6 H6B 0.9800 . ?
C6 H6C 0.9800 . ?
C7 C8 1.489(14) . ?
C7 H7A 0.9900 . ?
C7 H7B 0.9900 . ?
C8 H8A 0.9800 . ?
C8 H8B 0.9800 . ?
C8 H8C 0.9800 . ?
N3 C9 1.447(12) . ?
N3 C11 1.470(12) . ?
C9 C10 1.540(15) . ?
C9 H9A 0.9900 . ?
C9 H9B 0.9900 . ?
C10 H10A 0.9800 . ?
C10 H10B 0.9800 . ?
C10 H10C 0.9800 . ?
C11 C12 1.553(14) . ?
C11 H11A 0.9900 . ?
C11 H11B 0.9900 . ?
C12 H12A 0.9800 . ?
C12 H12B 0.9800 . ?
C12 H12C 0.9800 . ?
N4 C13 1.443(12) . ?
N4 C15 1.474(12) . ?
C13 C14 1.512(14) . ?
C13 H13C 0.9900 . ?
C13 H13D 0.9900 . ?
C14 H14A 0.9800 . ?
C14 H14B 0.9800 . ?
C14 H14C 0.9800 . ?
C15 C16 1.515(13) . ?
C15 H15C 0.9900 . ?
C15 H15D 0.9900 . ?
C16 H16A 0.9800 . ?
C16 H16B 0.9800 . ?
C16 H16C 0.9800 . ?
N5 C17 1.439(12) . ?
N5 C19 1.454(11) . ?
C17 C18 1.515(13) . ?
C17 H17A 0.9900 . ?
C17 H17B 0.9900 . ?
C18 H18A 0.9800 . ?
C18 H18B 0.9800 . ?
C18 H18C 0.9800 . ?
C19 C20 1.526(13) . ?
C19 H19A 0.9900 . ?
C19 H19B 0.9900 . ?
C20 H20A 0.9800 . ?
C20 H20B 0.9800 . ?
C20 H20C 0.9800 . ?
Ta1A N3A 1.791(7) . ?
Ta1A N4A 1.932(8) . ?
Ta1A N2A 2.083(9) . ?
Ta1A N1A 2.093(9) . ?
Ta1A N5A 2.368(8) . ?
N1A C1A 1.455(11) . ?
N1A C3A 1.495(11) . ?
C1A C2A 1.506(13) . ?
C1A H1A1 0.9900 . ?
C1A H1A2 0.9900 . ?
C2A H2A1 0.9800 . ?
C2A H2A2 0.9800 . ?
C2A H2A3 0.9800 . ?
C3A C4A 1.509(13) . ?
C3A H3A1 0.9900 . ?
C3A H3A2 0.9900 . ?
C4A H4A1 0.9800 . ?
C4A H4A2 0.9800 . ?
C4A H4A3 0.9800 . ?
N2A C5A 1.455(11) . ?
N2A C7A 1.485(12) . ?
C5A C6A 1.513(12) . ?
C5A H5A1 0.9900 . ?
C5A H5A2 0.9900 . ?
C6A H6A1 0.9800 . ?
C6A H6A2 0.9800 . ?
C6A H6A3 0.9800 . ?
C7A C8A 1.511(12) . ?
C7A H7A1 0.9900 . ?
C7A H7A2 0.9900 . ?
C8A H8A1 0.9800 . ?
C8A H8A2 0.9800 . ?
C8A H8A3 0.9800 . ?
N3A C9A 1.434(12) . ?
N3A C11A 1.465(11) . ?
C9A C10A 1.503(15) . ?
C9A H9A1 0.9900 . ?
C9A H9A2 0.9900 . ?
C10A H10D 0.9800 . ?
C10A H10E 0.9800 . ?
C10A H10F 0.9800 . ?
C11A C12A 1.513(13) . ?
C11A H11C 0.9900 . ?
C11A H11D 0.9900 . ?
C12A H12D 0.9800 . ?
C12A H12E 0.9800 . ?
C12A H12F 0.9800 . ?
N4A C13A 1.455(11) . ?
N4A C15A 1.474(11) . ?
C13A C14A 1.500(14) . ?
C13A H13A 0.9900 . ?
C13A H13B 0.9900 . ?
C14A H14D 0.9800 . ?
C14A H14E 0.9800 . ?
C14A H14F 0.9800 . ?
C15A C16A 1.565(13) . ?
C15A H15A 0.9900 . ?
C15A H15B 0.9900 . ?
C16A H16D 0.9800 . ?
C16A H16E 0.9800 . ?
C16A H16F 0.9800 . ?
N5A C17A 1.480(11) . ?
N5A C19A 1.485(10) . ?
C17A C18A 1.510(13) . ?
C17A H17C 0.9900 . ?
C17A H17D 0.9900 . ?
C18A H18D 0.9800 . ?
C18A H18E 0.9800 . ?
C18A H18F 0.9800 . ?
C19A C20A 1.520(12) . ?
C19A H19C 0.9900 . ?
C19A H19D 0.9900 . ?
C20A H20D 0.9800 . ?
C20A H20E 0.9800 . ?
C20A H20F 0.9800 . ?

loop_
_geom_torsion_atom_site_label_1
_geom_torsion_atom_site_label_2
_geom_torsion_atom_site_label_3
_geom_torsion_atom_site_label_4
_geom_torsion
_geom_torsion_site_symmetry_1
_geom_torsion_site_symmetry_2
_geom_torsion_site_symmetry_3
_geom_torsion_site_symmetry_4
_geom_torsion_publ_flag
N3 Ta1 N1 C1 105.3(13) . . . . ?
N4 Ta1 N1 C1 -126.1(13) . . . . ?
N2 Ta1 N1 C1 151(3) . . . . ?
N5 Ta1 N1 C1 -10.7(13) . . . . ?
N3 Ta1 N1 C3 -78.1(16) . . . . ?
N4 Ta1 N1 C3 50.5(16) . . . . ?
N2 Ta1 N1 C3 -32(5) . . . . ?
N5 Ta1 N1 C3 165.9(15) . . . . ?
C3 N1 C1 C2 -75.5(18) . . . . ?
Ta1 N1 C1 C2 101.8(16) . . . . ?
C1 N1 C3 C4 -41.5(19) . . . . ?
Ta1 N1 C3 C4 141.7(14) . . . . ?
N3 Ta1 N2 C5 153.9(13) . . . . ?
N4 Ta1 N2 C5 25.8(12) . . . . ?
N1 Ta1 N2 C5 108(4) . . . . ?
N5 Ta1 N2 C5 -89.3(12) . . . . ?
N3 Ta1 N2 C7 -5.4(12) . . . . ?
N4 Ta1 N2 C7 -133.5(12) . . . . ?
N1 Ta1 N2 C7 -51(5) . . . . ?
N5 Ta1 N2 C7 111.4(11) . . . . ?
C7 N2 C5 C6 -82.5(14) . . . . ?
Ta1 N2 C5 C6 116.3(13) . . . . ?
C5 N2 C7 C8 -37.8(18) . . . . ?
Ta1 N2 C7 C8 125.4(13) . . . . ?
N4 Ta1 N3 C9 142.4(14) . . . . ?
N2 Ta1 N3 C9 54.0(14) . . . . ?
N1 Ta1 N3 C9 -134.2(14) . . . . ?
N5 Ta1 N3 C9 -36.6(17) . . . . ?
N4 Ta1 N3 C11 -29(2) . . . . ?
N2 Ta1 N3 C11 -117.1(14) . . . . ?
N1 Ta1 N3 C11 54.7(14) . . . . ?
N5 Ta1 N3 C11 152.3(11) . . . . ?
C11 N3 C9 C10 -69.5(19) . . . . ?
Ta1 N3 C9 C10 119.2(15) . . . . ?
C9 N3 C11 C12 -66.0(19) . . . . ?
Ta1 N3 C11 C12 105.4(15) . . . . ?
N3 Ta1 N4 C13 -134.6(13) . . . . ?
N2 Ta1 N4 C13 -46.1(13) . . . . ?
N1 Ta1 N4 C13 145.2(13) . . . . ?
N5 Ta1 N4 C13 44.4(15) . . . . ?
N3 Ta1 N4 C15 43.6(18) . . . . ?
N2 Ta1 N4 C15 132.1(11) . . . . ?
N1 Ta1 N4 C15 -36.6(11) . . . . ?
N5 Ta1 N4 C15 -137.4(10) . . . . ?
C15 N4 C13 C14 81.2(16) . . . . ?
Ta1 N4 C13 C14 -100.5(19) . . . . ?
C13 N4 C15 C16 79.8(14) . . . . ?
Ta1 N4 C15 C16 -98.7(15) . . . . ?
N3 Ta1 N5 C17 -38.3(13) . . . . ?
N4 Ta1 N5 C17 142.5(11) . . . . ?
N2 Ta1 N5 C17 -128.0(10) . . . . ?
N1 Ta1 N5 C17 48.5(11) . . . . ?
N3 Ta1 N5 C19 149.1(13) . . . . ?
N4 Ta1 N5 C19 -30.0(14) . . . . ?
N2 Ta1 N5 C19 59.4(11) . . . . ?
N1 Ta1 N5 C19 -124.1(11) . . . . ?
C19 N5 C17 C18 -67.9(15) . . . . ?
Ta1 N5 C17 C18 119.1(11) . . . . ?
C17 N5 C19 C20 -62.9(16) . . . . ?
Ta1 N5 C19 C20 109.4(13) . . . . ?
N3A Ta1A N1A C1A 98.3(10) . . . . ?
N4A Ta1A N1A C1A -117.0(9) . . . . ?
N2A Ta1A N1A C1A 161(3) . . . . ?
N5A Ta1A N1A C1A -12.6(9) . . . . ?
N3A Ta1A N1A C3A -94.3(13) . . . . ?
N4A Ta1A N1A C3A 50.4(12) . . . . ?
N2A Ta1A N1A C3A -31(4) . . . . ?
N5A Ta1A N1A C3A 154.8(12) . . . . ?
C3A N1A C1A C2A -57.7(16) . . . . ?
Ta1A N1A C1A C2A 112.2(12) . . . . ?
C1A N1A C3A C4A -61.4(15) . . . . ?
Ta1A N1A C3A C4A 131.1(11) . . . . ?
N3A Ta1A N2A C5A 168.8(10) . . . . ?
N4A Ta1A N2A C5A 24.2(10) . . . . ?
N1A Ta1A N2A C5A 106(4) . . . . ?
N5A Ta1A N2A C5A -80.2(10) . . . . ?
N3A Ta1A N2A C7A -3.4(9) . . . . ?
N4A Ta1A N2A C7A -148.0(9) . . . . ?
N1A Ta1A N2A C7A -66(4) . . . . ?
N5A Ta1A N2A C7A 107.6(9) . . . . ?
C7A N2A C5A C6A -61.9(14) . . . . ?
Ta1A N2A C5A C6A 125.4(10) . . . . ?
C5A N2A C7A C8A -53.9(14) . . . . ?
Ta1A N2A C7A C8A 119.3(10) . . . . ?
N4A Ta1A N3A C9A 139.0(15) . . . . ?
N2A Ta1A N3A C9A 52.0(14) . . . . ?
N1A Ta1A N3A C9A -134.8(14) . . . . ?
N5A Ta1A N3A C9A -39.7(16) . . . . ?
N4A Ta1A N3A C11A -29(2) . . . . ?
N2A Ta1A N3A C11A -116.2(11) . . . . ?
N1A Ta1A N3A C11A 57.0(11) . . . . ?
N5A Ta1A N3A C11A 152.1(9) . . . . ?
C11A N3A C9A C10A -52.8(18) . . . . ?
Ta1A N3A C9A C10A 139.5(15) . . . . ?
C9A N3A C11A C12A -58.8(18) . . . . ?
Ta1A N3A C11A C12A 110.7(13) . . . . ?
N3A Ta1A N4A C13A -125.1(15) . . . . ?
N2A Ta1A N4A C13A -38.1(11) . . . . ?
N1A Ta1A N4A C13A 149.5(12) . . . . ?
N5A Ta1A N4A C13A 53.6(13) . . . . ?
N3A Ta1A N4A C15A 38(2) . . . . ?
N2A Ta1A N4A C15A 125.5(9) . . . . ?
N1A Ta1A N4A C15A -47.0(9) . . . . ?
N5A Ta1A N4A C15A -142.8(8) . . . . ?
C15A N4A C13A C14A 71.7(14) . . . . ?
Ta1A N4A C13A C14A -124.7(15) . . . . ?
C13A N4A C15A C16A 81.4(13) . . . . ?
Ta1A N4A C15A C16A -85.2(13) . . . . ?
N3A Ta1A N5A C17A -33.2(11) . . . . ?
N4A Ta1A N5A C17A 147.6(9) . . . . ?
N2A Ta1A N5A C17A -123.0(8) . . . . ?
N1A Ta1A N5A C17A 56.2(9) . . . . ?
N3A Ta1A N5A C19A 149.0(12) . . . . ?
N4A Ta1A N5A C19A -30.3(12) . . . . ?
N2A Ta1A N5A C19A 59.1(11) . . . . ?
N1A Ta1A N5A C19A -121.7(11) . . . . ?
C19A N5A C17A C18A -75.2(13) . . . . ?
Ta1A N5A C17A C18A 106.4(11) . . . . ?
C17A N5A C19A C20A -71.0(13) . . . . ?
Ta1A N5A C19A C20A 107.0(12) . . . . ?
